data_1540318
loop_
_publ_author_name
'Kraemer, K.'
'Schleid, T.'
'Meyer, G.'
'Urland, W.'
'Schulze, M.'

_publ_section_title
;
 Three bromides of lanthanum: La Br2, La2 Br5, and La Br3
;
_journal_name_full 'Zeitschrift fuer Anorganische und Allgemeine Chemie'
_journal_page_first 61
_journal_page_last 70
_journal_volume 575
_journal_year 1989
_chemical_formula_sum 'Br3 La'
_chemical_name_systematic 'La Br3'
_space_group_IT_number 176
_symmetry_space_group_name_Hall '-P 6c'
_symmetry_space_group_name_H-M 'P 63/m'
_cell_angle_alpha 90
_cell_angle_beta 90
_cell_angle_gamma 120
_cell_formula_units_Z 2
_cell_length_a 7.9648
_cell_length_b 7.9648
_cell_length_c 4.5119
_cell_volume 247.879
_citation_journal_id_ASTM ZAACAB
_cod_data_source_file Kraemer_ZAACAB_1989_416.cif
_cod_data_source_block Br3La1
_cod_original_cell_volume 247.8791
_cod_original_formula_sum 'Br3 La1'
_cod_database_code 1540318

loop_
_symmetry_equiv_pos_as_xyz
x,y,z
x-y,x,z+1/2
-y,x-y,z
-x,-y,z+1/2
-x+y,-x,z
y,-x+y,z+1/2
-x,-y,-z
-x+y,-x,-z-1/2
y,-x+y,-z
x,y,-z-1/2
x-y,x,-z
-y,x-y,-z-1/2

loop_
_atom_site_label
_atom_site_type_symbol
_atom_site_fract_x
_atom_site_fract_y
_atom_site_fract_z
_atom_site_occupancy
_atom_site_U_iso_or_equiv
Br1 Br-1 0.38506 0.29878 0.25 1 0.0
La1 La+3 0.3333 0.6667 0.25 1 0.0
